data_4350181
loop_
_publ_author_name
'Herrera, Juan-Manuel'
'Pope, Simon J. A.'
'Adams, Harry'
'Faulkner, Stephen'
'Ward, Michael D.'

_publ_section_title
;
 Structural and photophysical properties of coordination networks
 combining [Ru(Bpym)(CN)4]2- or [[Ru(CN)4]2(mu-bpym)]4- anions (bpym =
 2,2'-bipyrimidine) with lanthanide(III) cations: sensitized near-infrared
 luminescence from Yb(III), Nd(III), and Er(III) following
 Ru-to-lanthanide energy transfer.
;
_journal_issue 10
_journal_name_full 'Inorganic chemistry'
_journal_page_first 3895
_journal_page_last 3904
_journal_paper_doi 10.1021/ic0521574
_journal_volume 45
_journal_year 2006
_chemical_formula_sum 'C16 H32 N14 Nd2 O19 Ru2'
_chemical_formula_weight 1215.18
_space_group_IT_number 15
_space_group_name_Hall '-C 2yc'
_space_group_name_H-M_alt 'C 1 2/c 1'
_symmetry_cell_setting monoclinic
_symmetry_space_group_name_H-M 'C 1 2/c 1'
_atom_sites_solution_hydrogens geom
_atom_sites_solution_primary direct
_atom_sites_solution_secondary difmap
_audit_creation_method SHELXL-97
_cell_angle_alpha 90.00
_cell_angle_beta 107.95(3)
_cell_angle_gamma 90.00
_cell_formula_units_Z 4
_cell_length_a 20.352(4)
_cell_length_b 6.4118(13)
_cell_length_c 28.182(6)
_cell_measurement_reflns_used 3505
_cell_measurement_temperature 273(2)
_cell_measurement_theta_max 54.940
_cell_measurement_theta_min 6.079
_cell_volume 3498.6(14)
_computing_cell_refinement 'Bruker XSCANS'
_computing_data_collection 'Bruker XSCANS'
_computing_data_reduction 'Bruker SHELXTL'
_computing_molecular_graphics 'Bruker SHELXTL'
_computing_publication_material 'Bruker SHELXTL'
_computing_structure_refinement 'SHELXL-97 (Sheldrick, 1997)'
_computing_structure_solution 'SHELXS-97 (Sheldrick, 1990)'
_diffrn_ambient_temperature 273(2)
_diffrn_measured_fraction_theta_full 0.996
_diffrn_measured_fraction_theta_max 0.996
_diffrn_measurement_device_type 'Bruker Smart 1000'
_diffrn_measurement_method '\w scans'
_diffrn_radiation_monochromator graphite
_diffrn_radiation_source 'fine-focus sealed tube'
_diffrn_radiation_type MoK\a
_diffrn_radiation_wavelength 0.71073
_diffrn_reflns_av_R_equivalents 0.0715
_diffrn_reflns_av_sigmaI/netI 0.0387
_diffrn_reflns_limit_h_max 26
_diffrn_reflns_limit_h_min -26
_diffrn_reflns_limit_k_max 8
_diffrn_reflns_limit_k_min -8
_diffrn_reflns_limit_l_max 36
_diffrn_reflns_limit_l_min -35
_diffrn_reflns_number 25854
_diffrn_reflns_theta_full 27.52
_diffrn_reflns_theta_max 27.52
_diffrn_reflns_theta_min 2.18
_diffrn_standards_decay_% 0
_diffrn_standards_interval_count 0
_diffrn_standards_interval_time 0
_diffrn_standards_number 0
_exptl_absorpt_coefficient_mu 3.862
_exptl_absorpt_correction_T_max 0.7738
_exptl_absorpt_correction_T_min 0.3072
_exptl_absorpt_correction_type multi-scan
_exptl_absorpt_process_details SADABS
_exptl_crystal_colour RED
_exptl_crystal_density_diffrn 2.307
_exptl_crystal_density_method 'not measured'
_exptl_crystal_description PLATE
_exptl_crystal_F_000 2344
_exptl_crystal_size_max 0.40
_exptl_crystal_size_mid 0.20
_exptl_crystal_size_min 0.07
_refine_diff_density_max 0.889
_refine_diff_density_min -0.778
_refine_diff_density_rms 0.201
_refine_ls_extinction_method none
_refine_ls_goodness_of_fit_ref 1.124
_refine_ls_hydrogen_treatment constr
_refine_ls_matrix_type full
_refine_ls_number_parameters 240
_refine_ls_number_reflns 4020
_refine_ls_number_restraints 0
_refine_ls_restrained_S_all 1.124
_refine_ls_R_factor_all 0.0393
_refine_ls_R_factor_gt 0.0295
_refine_ls_shift/su_max 0.001
_refine_ls_shift/su_mean 0.000
_refine_ls_structure_factor_coef Fsqd
_refine_ls_weighting_details 'calc w=1/[\s^2^(Fo^2^)+(0.0330P)^2^+42.1563P] where P=(Fo^2^+2Fc^2^)/3'
_refine_ls_weighting_scheme calc
_refine_ls_wR_factor_gt 0.0651
_refine_ls_wR_factor_ref 0.0870
_reflns_number_gt 3429
_reflns_number_total 4020
_reflns_threshold_expression >2sigma(I)
_cod_data_source_file ic0521574si20051219_111610.cif
_cod_data_source_block imw349m(Ru2Nd)
_cod_depositor_comments
;
The following automatic conversions were performed:

data item '_refine_ls_hydrogen_treatment' value 'CONSTR' was changed
to 'constr' in accordance with the
/home/saulius/struct/COD-crude-data/automatic-downloads/DataCite-retrospective/ACS/depositions/lib/dictionaries/cif_core.dic
dictionary named 'cif_core.dic' version 2.4.2 last updated on
2011-04-26.

data item '_symmetry_cell_setting' value 'Monoclinic' was changed to
'monoclinic' in accordance with the
/home/saulius/struct/COD-crude-data/automatic-downloads/DataCite-retrospective/ACS/depositions/lib/dictionaries/cif_core.dic
dictionary named 'cif_core.dic' version 2.4.2 last updated on
2011-04-26.

Automatic conversion script
Id: cif_fix_values 6909 2019-04-08 15:41:33Z antanas 
;
_cod_original_cell_volume 3498.6(12)
_cod_original_sg_symbol_H-M C2/c
_cod_database_code 4350181

loop_
_symmetry_equiv_pos_as_xyz
'x, y, z'
'-x, y, -z+1/2'
'x+1/2, y+1/2, z'
'-x+1/2, y+1/2, -z+1/2'
'-x, -y, -z'
'x, -y, z-1/2'
'-x+1/2, -y+1/2, -z'
'x+1/2, -y+1/2, z-1/2'

loop_
_atom_site_label
_atom_site_type_symbol
_atom_site_fract_x
_atom_site_fract_y
_atom_site_fract_z
_atom_site_U_iso_or_equiv
_atom_site_adp_type
_atom_site_occupancy
_atom_site_symmetry_multiplicity
_atom_site_calc_flag
_atom_site_refinement_flags
N22 N -0.1665(2) 0.7348(7) 0.37563(18) 0.0135(9) Uani 1 1 d .
Nd1 Nd 0.205477(14) 0.29303(4) 0.361363(11) 0.00879(9) Uani 1 1 d .
Ru2 Ru -0.02784(2) 0.47845(6) 0.394568(16) 0.00765(10) Uani 1 1 d .
C11 C -0.0196(2) 0.4049(8) 0.4990(2) 0.0089(10) Uani 1 1 d .
C13 C -0.0846(3) 0.1362(8) 0.4544(2) 0.0121(10) Uani 1 1 d .
H13 H -0.1062 0.0710 0.4242 0.014 Uiso 1 1 calc R
C14 C 0.0907(3) 0.9457(8) 0.5035(2) 0.0118(10) Uani 1 1 d .
H14 H 0.1140 1.0710 0.5042 0.014 Uiso 1 1 calc R
C15 C 0.0612(3) 0.8398(8) 0.4579(2) 0.0109(10) Uani 1 1 d .
H15 H 0.0664 0.8933 0.4286 0.013 Uiso 1 1 calc R
C27 C 0.0571(3) 0.3069(8) 0.3984(2) 0.0125(11) Uani 1 1 d .
C25 C -0.0009(3) 0.6595(8) 0.3458(2) 0.0090(10) Uani 1 1 d .
C23 C -0.0840(3) 0.2935(9) 0.3411(2) 0.0124(11) Uani 1 1 d .
C21 C -0.1163(3) 0.6469(8) 0.3839(2) 0.0101(10) Uani 1 1 d .
N12 N -0.0472(2) 0.3138(7) 0.45498(18) 0.0103(9) Uani 1 1 d .
N2 N 0.0260(2) 0.6631(7) 0.45676(17) 0.0099(9) Uani 1 1 d .
N28 N 0.1080(2) 0.2210(7) 0.39599(18) 0.0130(9) Uani 1 1 d .
N26 N 0.0173(2) 0.7706(7) 0.32163(19) 0.0149(10) Uani 1 1 d .
N24 N -0.1208(3) 0.1844(8) 0.31135(18) 0.0164(10) Uani 1 1 d .
N31 N 0.2818(2) 0.0736(8) 0.45609(18) 0.0155(10) Uani 1 1 d .
O32 O 0.2456(2) -0.0238(6) 0.41719(15) 0.0153(8) Uani 1 1 d .
O33 O 0.2750(2) 0.2672(6) 0.45571(16) 0.0161(8) Uani 1 1 d .
O34 O 0.3205(2) -0.0212(8) 0.49228(17) 0.0256(10) Uani 1 1 d .
O41 O 0.2254(2) 0.2202(7) 0.28126(16) 0.0196(9) Uani 1 1 d .
H41A H 0.2651 0.2241 0.2781 0.023 Uiso 1 1 d R
H41B H 0.1979 0.1842 0.2536 0.023 Uiso 1 1 d R
O51 O 0.2559(2) 0.6234(6) 0.34234(17) 0.0170(9) Uani 1 1 d .
H51A H 0.2895 0.6534 0.3325 0.020 Uiso 1 1 d R
H51B H 0.2382 0.7365 0.3474 0.020 Uiso 1 1 d R
O61 O 0.10137(19) 0.4310(6) 0.29335(14) 0.0133(8) Uani 1 1 d .
H61A H 0.0783 0.5179 0.3039 0.016 Uiso 1 1 d R
H61B H 0.0729 0.3352 0.2800 0.016 Uiso 1 1 d R
O71 O 0.1821(2) 0.5966(6) 0.40799(15) 0.0160(8) Uani 1 1 d .
H71A H 0.2119 0.6908 0.4119 0.019 Uiso 1 1 d R
H71B H 0.1819 0.5570 0.4364 0.019 Uiso 1 1 d R
O81 O 0.1489(2) -0.0358(6) 0.32254(15) 0.0138(8) Uani 1 1 d .
H81A H 0.1148 -0.0945 0.3285 0.017 Uiso 1 1 d R
H81B H 0.1472 -0.0853 0.2940 0.017 Uiso 1 1 d R
O1W O 0.1481(2) 0.7775(7) 0.23587(16) 0.0192(9) Uani 1 1 d .
O2W O 0.0000 0.1325(9) 0.2500 0.0156(11) Uani 1 2 d S

loop_
_atom_site_aniso_label
_atom_site_aniso_U_11
_atom_site_aniso_U_22
_atom_site_aniso_U_33
_atom_site_aniso_U_23
_atom_site_aniso_U_13
_atom_site_aniso_U_12
N22 0.012(2) 0.018(2) 0.011(2) 0.0021(19) 0.0035(18) 0.0020(18)
Nd1 0.00740(13) 0.00988(14) 0.00909(15) 0.00029(11) 0.00255(10) -0.00014(10)
Ru2 0.00678(19) 0.00894(19) 0.0072(2) 0.00006(15) 0.00211(15) 0.00007(14)
C11 0.005(2) 0.010(2) 0.011(3) 0.003(2) 0.0036(19) 0.0016(19)
C13 0.013(2) 0.011(2) 0.012(3) -0.005(2) 0.003(2) -0.003(2)
C14 0.007(2) 0.010(2) 0.018(3) 0.001(2) 0.003(2) -0.0020(19)
C15 0.005(2) 0.012(2) 0.018(3) 0.003(2) 0.007(2) 0.0015(19)
C27 0.016(3) 0.008(2) 0.011(3) 0.005(2) 0.001(2) -0.005(2)
C25 0.007(2) 0.010(2) 0.009(2) -0.002(2) 0.0004(19) 0.0002(18)
C23 0.008(2) 0.016(3) 0.014(3) 0.003(2) 0.006(2) 0.001(2)
C21 0.009(2) 0.016(2) 0.007(2) -0.001(2) 0.006(2) -0.003(2)
N12 0.0081(19) 0.009(2) 0.012(2) 0.0009(18) 0.0013(17) 0.0003(16)
N2 0.0081(19) 0.008(2) 0.012(2) 0.0020(17) 0.0012(17) 0.0017(16)
N28 0.011(2) 0.013(2) 0.017(2) 0.0020(19) 0.0077(19) -0.0006(18)
N26 0.017(2) 0.013(2) 0.014(2) 0.0010(19) 0.004(2) -0.0015(19)
N24 0.018(2) 0.021(2) 0.011(2) -0.001(2) 0.005(2) -0.004(2)
N31 0.015(2) 0.020(2) 0.012(2) 0.001(2) 0.0043(19) 0.0014(19)
O32 0.0183(19) 0.0112(18) 0.014(2) 0.0020(16) 0.0010(16) -0.0024(15)
O33 0.0165(19) 0.0162(19) 0.014(2) -0.0009(16) 0.0028(16) 0.0011(16)
O34 0.023(2) 0.037(3) 0.017(2) 0.006(2) 0.0053(19) 0.018(2)
O41 0.0069(17) 0.034(2) 0.019(2) -0.0041(19) 0.0058(16) -0.0045(17)
O51 0.0166(19) 0.0116(18) 0.030(2) 0.0008(17) 0.0177(18) 0.0013(15)
O61 0.0136(18) 0.0139(18) 0.0112(19) -0.0030(15) 0.0021(15) 0.0000(15)
O71 0.024(2) 0.0133(19) 0.014(2) -0.0024(16) 0.0103(17) -0.0051(16)
O81 0.0137(18) 0.0147(19) 0.014(2) -0.0025(16) 0.0050(16) -0.0027(15)
O1W 0.018(2) 0.025(2) 0.015(2) -0.0014(17) 0.0061(17) -0.0016(17)
O2W 0.021(3) 0.014(3) 0.011(3) 0.000 0.004(2) 0.000

loop_
_atom_type_symbol
_atom_type_description
_atom_type_scat_dispersion_real
_atom_type_scat_dispersion_imag
_atom_type_scat_source
C C 0.0033 0.0016 'International Tables Vol C Tables 4.2.6.8 and 6.1.1.4'
H H 0.0000 0.0000 'International Tables Vol C Tables 4.2.6.8 and 6.1.1.4'
N N 0.0061 0.0033 'International Tables Vol C Tables 4.2.6.8 and 6.1.1.4'
O O 0.0106 0.0060 'International Tables Vol C Tables 4.2.6.8 and 6.1.1.4'
Ru Ru -1.2594 0.8363 'International Tables Vol C Tables 4.2.6.8 and 6.1.1.4'
Nd Nd -0.1943 3.0179 'International Tables Vol C Tables 4.2.6.8 and 6.1.1.4'

loop_
_geom_angle_atom_site_label_1
_geom_angle_atom_site_label_2
_geom_angle_atom_site_label_3
_geom_angle
_geom_angle_site_symmetry_1
_geom_angle_site_symmetry_3
C21 N22 Nd1 158.0(4) . 3_455
O41 Nd1 O71 138.58(14) . .
O41 Nd1 O51 76.57(14) . .
O71 Nd1 O51 66.63(13) . .
O41 Nd1 O81 67.67(14) . .
O71 Nd1 O81 139.60(13) . .
O51 Nd1 O81 142.54(14) . .
O41 Nd1 N28 134.13(15) . .
O71 Nd1 N28 68.55(14) . .
O51 Nd1 N28 132.05(14) . .
O81 Nd1 N28 72.61(14) . .
O41 Nd1 O61 73.05(13) . .
O71 Nd1 O61 82.81(13) . .
O51 Nd1 O61 81.02(13) . .
O81 Nd1 O61 78.34(13) . .
N28 Nd1 O61 77.39(14) . .
O41 Nd1 N22 70.46(15) . 3_545
O71 Nd1 N22 112.77(15) . 3_545
O51 Nd1 N22 71.79(14) . 3_545
O81 Nd1 N22 104.96(14) . 3_545
N28 Nd1 N22 143.85(15) . 3_545
O61 Nd1 N22 138.42(14) . 3_545
O41 Nd1 O32 107.66(14) . .
O71 Nd1 O32 112.17(14) . .
O51 Nd1 O32 137.65(13) . .
O81 Nd1 O32 67.19(13) . .
N28 Nd1 O32 75.79(14) . .
O61 Nd1 O32 141.19(13) . .
N22 Nd1 O32 70.51(14) 3_545 .
O41 Nd1 O33 137.23(13) . .
O71 Nd1 O33 68.94(13) . .
O51 Nd1 O33 98.29(14) . .
O81 Nd1 O33 115.30(13) . .
N28 Nd1 O33 80.62(15) . .
O61 Nd1 O33 149.05(13) . .
N22 Nd1 O33 67.72(14) 3_545 .
O32 Nd1 O33 49.32(13) . .
O41 Nd1 N31 122.86(14) . .
O71 Nd1 N31 91.59(13) . .
O51 Nd1 N31 117.28(14) . .
O81 Nd1 N31 92.09(14) . .
N28 Nd1 N31 79.72(14) . .
O61 Nd1 N31 156.92(13) . .
N22 Nd1 N31 64.20(14) 3_545 .
O32 Nd1 N31 25.06(13) . .
O33 Nd1 N31 24.53(13) . .
C23 Ru2 C25 92.4(2) . .
C23 Ru2 C27 89.9(2) . .
C25 Ru2 C27 86.7(2) . .
C23 Ru2 C21 85.9(2) . .
C25 Ru2 C21 90.5(2) . .
C27 Ru2 C21 174.9(2) . .
C23 Ru2 N2 173.7(2) . .
C25 Ru2 N2 93.56(19) . .
C27 Ru2 N2 92.5(2) . .
C21 Ru2 N2 91.96(19) . .
C23 Ru2 N12 96.0(2) . .
C25 Ru2 N12 171.59(19) . .
C27 Ru2 N12 93.04(19) . .
C21 Ru2 N12 90.43(19) . .
N2 Ru2 N12 78.05(17) . .
N12 C11 N2 125.4(5) . 5_566
N12 C11 C11 118.4(6) . 5_566
N2 C11 C11 116.1(6) 5_566 5_566
C14 C13 N12 121.4(5) 5_566 .
C14 C13 H13 119.3 5_566 .
N12 C13 H13 119.3 . .
C13 C14 C15 119.2(5) 5_566 .
C13 C14 H14 120.4 5_566 .
C15 C14 H14 120.4 . .
N2 C15 C14 120.2(5) . .
N2 C15 H15 119.9 . .
C14 C15 H15 119.9 . .
N28 C27 Ru2 171.9(5) . .
N26 C25 Ru2 174.4(5) . .
N24 C23 Ru2 175.0(5) . .
N22 C21 Ru2 176.3(5) . .
C11 N12 C13 116.8(5) . .
C11 N12 Ru2 113.4(3) . .
C13 N12 Ru2 129.8(4) . .
C15 N2 C11 116.8(5) . 5_566
C15 N2 Ru2 129.1(4) . .
C11 N2 Ru2 113.9(3) 5_566 .
C27 N28 Nd1 137.9(4) . .
O34 N31 O33 122.4(5) . .
O34 N31 O32 121.2(5) . .
O33 N31 O32 116.5(5) . .
O34 N31 Nd1 171.1(4) . .
O33 N31 Nd1 60.0(3) . .
O32 N31 Nd1 57.5(3) . .
N31 O32 Nd1 97.5(3) . .
N31 O33 Nd1 95.5(3) . .
Nd1 O41 H41A 121.9 . .
Nd1 O41 H41B 130.8 . .
H41A O41 H41B 107.3 . .
Nd1 O51 H51A 134.6 . .
Nd1 O51 H51B 118.2 . .
H51A O51 H51B 107.1 . .
Nd1 O61 H61A 113.0 . .
Nd1 O61 H61B 112.3 . .
H61A O61 H61B 104.9 . .
Nd1 O71 H71A 112.9 . .
Nd1 O71 H71B 109.0 . .
H71A O71 H71B 107.9 . .
Nd1 O81 H81A 125.7 . .
Nd1 O81 H81B 127.4 . .
H81A O81 H81B 102.8 . .

loop_
_geom_bond_atom_site_label_1
_geom_bond_atom_site_label_2
_geom_bond_distance
_geom_bond_site_symmetry_2
N22 C21 1.126(7) .
N22 Nd1 2.539(5) 3_455
Nd1 O41 2.458(4) .
Nd1 O71 2.475(4) .
Nd1 O51 2.483(4) .
Nd1 O81 2.488(4) .
Nd1 N28 2.509(5) .
Nd1 O61 2.538(4) .
Nd1 N22 2.539(5) 3_545
Nd1 O32 2.545(4) .
Nd1 O33 2.604(4) .
Nd1 N31 2.994(5) .
Ru2 C23 1.979(6) .
Ru2 C25 1.999(5) .
Ru2 C27 2.024(6) .
Ru2 C21 2.041(5) .
Ru2 N2 2.119(5) .
Ru2 N12 2.140(5) .
C11 N12 1.329(7) .
C11 N2 1.365(7) 5_566
C11 C11 1.448(10) 5_566
C13 C14 1.337(8) 5_566
C13 N12 1.367(7) .
C13 H13 0.9300 .
C14 C13 1.337(8) 5_566
C14 C15 1.413(8) .
C14 H14 0.9300 .
C15 N2 1.335(7) .
C15 H15 0.9300 .
C27 N28 1.193(7) .
C25 N26 1.125(7) .
C23 N24 1.170(8) .
N2 C11 1.365(7) 5_566
N31 O34 1.239(7) .
N31 O33 1.249(6) .
N31 O32 1.279(6) .
O41 H41A 0.8398 .
O41 H41B 0.8401 .
O51 H51A 0.8374 .
O51 H51B 0.8409 .
O61 H61A 0.8404 .
O61 H61B 0.8483 .
O71 H71A 0.8376 .
O71 H71B 0.8400 .
O81 H81A 0.8506 .
O81 H81B 0.8543 .

loop_
_geom_torsion_atom_site_label_1
_geom_torsion_atom_site_label_2
_geom_torsion_atom_site_label_3
_geom_torsion_atom_site_label_4
_geom_torsion
_geom_torsion_site_symmetry_1
_geom_torsion_site_symmetry_4
C13 C14 C15 N2 2.0(8) 5_566 .
C23 Ru2 C27 N28 85(3) . .
C25 Ru2 C27 N28 -7(3) . .
C21 Ru2 C27 N28 49(5) . .
N2 Ru2 C27 N28 -101(3) . .
N12 Ru2 C27 N28 -179(100) . .
C23 Ru2 C25 N26 -179(100) . .
C27 Ru2 C25 N26 -89(5) . .
C21 Ru2 C25 N26 95(5) . .
N2 Ru2 C25 N26 3(5) . .
N12 Ru2 C25 N26 -1(6) . .
C25 Ru2 C23 N24 -137(6) . .
C27 Ru2 C23 N24 136(6) . .
C21 Ru2 C23 N24 -47(6) . .
N2 Ru2 C23 N24 24(7) . .
N12 Ru2 C23 N24 43(6) . .
Nd1 N22 C21 Ru2 70(8) 3_455 .
C23 Ru2 C21 N22 -19(8) . .
C25 Ru2 C21 N22 74(8) . .
C27 Ru2 C21 N22 18(9) . .
N2 Ru2 C21 N22 167(8) . .
N12 Ru2 C21 N22 -115(8) . .
N2 C11 N12 C13 -0.6(7) 5_566 .
C11 C11 N12 C13 -179.2(5) 5_566 .
N2 C11 N12 Ru2 177.7(4) 5_566 .
C11 C11 N12 Ru2 -0.9(7) 5_566 .
C14 C13 N12 C11 -2.5(8) 5_566 .
C14 C13 N12 Ru2 179.5(4) 5_566 .
C23 Ru2 N12 C11 -176.1(4) . .
C25 Ru2 N12 C11 5.9(14) . .
C27 Ru2 N12 C11 93.7(4) . .
C21 Ru2 N12 C11 -90.1(4) . .
N2 Ru2 N12 C11 1.8(3) . .
C23 Ru2 N12 C13 1.9(5) . .
C25 Ru2 N12 C13 -176.1(11) . .
C27 Ru2 N12 C13 -88.3(5) . .
C21 Ru2 N12 C13 87.9(5) . .
N2 Ru2 N12 C13 179.8(5) . .
C14 C15 N2 C11 1.0(7) . 5_566
C14 C15 N2 Ru2 176.6(4) . .
C23 Ru2 N2 C15 -158.4(16) . .
C25 Ru2 N2 C15 2.4(5) . .
C27 Ru2 N2 C15 89.2(5) . .
C21 Ru2 N2 C15 -88.2(5) . .
N12 Ru2 N2 C15 -178.2(5) . .
C23 Ru2 N2 C11 17.3(19) . 5_566
C25 Ru2 N2 C11 178.1(4) . 5_566
C27 Ru2 N2 C11 -95.1(4) . 5_566
C21 Ru2 N2 C11 87.5(4) . 5_566
N12 Ru2 N2 C11 -2.5(3) . 5_566
Ru2 C27 N28 Nd1 19(4) . .
O41 Nd1 N28 C27 -91.9(6) . .
O71 Nd1 N28 C27 45.9(6) . .
O51 Nd1 N28 C27 24.1(7) . .
O81 Nd1 N28 C27 -122.8(7) . .
O61 Nd1 N28 C27 -41.2(6) . .
N22 Nd1 N28 C27 145.5(6) 3_545 .
O32 Nd1 N28 C27 167.1(7) . .
O33 Nd1 N28 C27 116.9(6) . .
N31 Nd1 N28 C27 141.8(6) . .
O41 Nd1 N31 O34 26(3) . .
O71 Nd1 N31 O34 -130(3) . .
O51 Nd1 N31 O34 -65(3) . .
O81 Nd1 N31 O34 90(3) . .
N28 Nd1 N31 O34 162(3) . .
O61 Nd1 N31 O34 155(2) . .
N22 Nd1 N31 O34 -15(3) 3_545 .
O32 Nd1 N31 O34 84(3) . .
O33 Nd1 N31 O34 -108(3) . .
O41 Nd1 N31 O33 133.6(3) . .
O71 Nd1 N31 O33 -22.1(3) . .
O51 Nd1 N31 O33 42.3(3) . .
O81 Nd1 N31 O33 -161.8(3) . .
N28 Nd1 N31 O33 -89.9(3) . .
O61 Nd1 N31 O33 -97.3(4) . .
N22 Nd1 N31 O33 92.6(3) 3_545 .
O32 Nd1 N31 O33 -168.3(5) . .
O41 Nd1 N31 O32 -58.1(3) . .
O71 Nd1 N31 O32 146.3(3) . .
O51 Nd1 N31 O32 -149.4(3) . .
O81 Nd1 N31 O32 6.5(3) . .
N28 Nd1 N31 O32 78.4(3) . .
O61 Nd1 N31 O32 71.0(5) . .
N22 Nd1 N31 O32 -99.1(3) 3_545 .
O33 Nd1 N31 O32 168.3(5) . .
O34 N31 O32 Nd1 -169.6(4) . .
O33 N31 O32 Nd1 11.3(5) . .
O41 Nd1 O32 N31 131.5(3) . .
O71 Nd1 O32 N31 -36.8(3) . .
O51 Nd1 O32 N31 42.3(4) . .
O81 Nd1 O32 N31 -173.0(3) . .
N28 Nd1 O32 N31 -96.1(3) . .
O61 Nd1 O32 N31 -143.8(3) . .
N22 Nd1 O32 N31 70.6(3) 3_545 .
O33 Nd1 O32 N31 -6.4(3) . .
O34 N31 O33 Nd1 170.0(5) . .
O32 N31 O33 Nd1 -11.0(5) . .
O41 Nd1 O33 N31 -63.6(4) . .
O71 Nd1 O33 N31 156.3(3) . .
O51 Nd1 O33 N31 -142.8(3) . .
O81 Nd1 O33 N31 20.2(4) . .
N28 Nd1 O33 N31 85.8(3) . .
O61 Nd1 O33 N31 130.9(3) . .
N22 Nd1 O33 N31 -76.4(3) 3_545 .
O32 Nd1 O33 N31 6.5(3) . .
